data_4314395
loop_
_publ_author_name
'Umesh Kumar'
'Jency Thomas'
'Natesan Thirupathi'

_publ_contact_author_address
;Department of Chemistry 
University of Delhi (north Campus)
Delhi 110007
INDIA
;
_publ_contact_author_email tnat@chemistry.du.ac.in
_publ_contact_author_fax +91-11-27666605
_publ_contact_author_name 'Dr. N. Thirupathi'
_publ_contact_author_phone +91-9818465378
_publ_section_title
;
 Factors Dictating the Nuclearity/Aggregation and Acetate Coordination
 Modes of Lutidine-Coordinated Zinc(II) Acetate Complexes
;
_journal_name_full 'Inorganic Chemistry'
_journal_page_first 62
_journal_page_last 72
_journal_paper_doi 10.1021/ic901100z
_journal_volume 49
_journal_year 2010
_chemical_formula_moiety 'C26 H36 N2 O12 Zn3'
_chemical_formula_sum 'C26 H36 N2 O12 Zn3'
_chemical_formula_weight 764.74
_chemical_name_systematic
; 
 ? 
;
_space_group_IT_number 2
_symmetry_cell_setting triclinic
_symmetry_space_group_name_Hall '-P 1'
_symmetry_space_group_name_H-M 'P -1'
_atom_sites_solution_hydrogens geom
_atom_sites_solution_primary direct
_atom_sites_solution_secondary difmap
_audit_creation_method SHELXL-97
_cell_angle_alpha 69.951(9)
_cell_angle_beta 74.983(8)
_cell_angle_gamma 72.430(9)
_cell_formula_units_Z 1
_cell_length_a 7.677(4)
_cell_length_b 10.114(6)
_cell_length_c 11.599(6)
_cell_measurement_reflns_used 4542
_cell_measurement_temperature 298(2)
_cell_measurement_theta_max 27.94
_cell_measurement_theta_min 2.21
_cell_volume 794.3(8)
_computing_cell_refinement 'Bruker SMART'
_computing_data_collection 'Bruker SMART'
_computing_data_reduction 'Bruker SAINT'
_computing_molecular_graphics 'Bruker SHELXTL'
_computing_publication_material 'Bruker SHELXTL'
_computing_structure_refinement 'SHELXL-97 (Sheldrick, 1997)'
_computing_structure_solution 'SHELXS-97 (Sheldrick, 1990)'
_diffrn_ambient_temperature 298(2)
_diffrn_measured_fraction_theta_full 0.999
_diffrn_measured_fraction_theta_max 0.999
_diffrn_measurement_device_type 'CCD area detector'
_diffrn_measurement_method 'phi and omega scans'
_diffrn_radiation_monochromator graphite
_diffrn_radiation_source 'fine-focus sealed tube'
_diffrn_radiation_type MoK\a
_diffrn_radiation_wavelength 0.71073
_diffrn_reflns_av_R_equivalents 0.0255
_diffrn_reflns_av_sigmaI/netI 0.0368
_diffrn_reflns_limit_h_max 10
_diffrn_reflns_limit_h_min -9
_diffrn_reflns_limit_k_max 12
_diffrn_reflns_limit_k_min -13
_diffrn_reflns_limit_l_max 15
_diffrn_reflns_limit_l_min -15
_diffrn_reflns_number 7618
_diffrn_reflns_theta_full 28.21
_diffrn_reflns_theta_max 28.21
_diffrn_reflns_theta_min 1.90
_exptl_absorpt_coefficient_mu 2.308
_exptl_absorpt_correction_T_max 0.701
_exptl_absorpt_correction_T_min 0.400
_exptl_absorpt_correction_type multi-scan
_exptl_absorpt_process_details '(SADABS; Bruker, 2000)'
_exptl_crystal_colour white
_exptl_crystal_density_diffrn 1.599
_exptl_crystal_density_method 'not measured'
_exptl_crystal_description rods
_exptl_crystal_F_000 392
_exptl_crystal_size_max 0.452
_exptl_crystal_size_mid 0.342
_exptl_crystal_size_min 0.157
_refine_diff_density_max 0.494
_refine_diff_density_min -0.613
_refine_diff_density_rms 0.133
_refine_ls_extinction_method none
_refine_ls_goodness_of_fit_ref 0.968
_refine_ls_hydrogen_treatment constr
_refine_ls_matrix_type full
_refine_ls_number_parameters 201
_refine_ls_number_reflns 3411
_refine_ls_number_restraints 0
_refine_ls_restrained_S_all 0.968
_refine_ls_R_factor_all 0.0574
_refine_ls_R_factor_gt 0.0400
_refine_ls_shift/su_max 0.006
_refine_ls_shift/su_mean 0.002
_refine_ls_structure_factor_coef Fsqd
_refine_ls_weighting_details 'calc w=1/[\s^2^(Fo^2^)+(0.0975P)^2^+0.0000P] where P=(Fo^2^+2Fc^2^)/3'
_refine_ls_weighting_scheme calc
_refine_ls_wR_factor_gt 0.1207
_refine_ls_wR_factor_ref 0.1404
_reflns_number_gt 2451
_reflns_number_total 3928
_reflns_threshold_expression >2sigma(I)
_cod_data_source_file ic901100z_si_001_4.cif
_cod_data_source_block 3
_cod_depositor_comments
;
The following automatic conversions were performed:

'_symmetry_cell_setting' value 'Triclinic' changed to 'triclinic'
according to the built-in table from CIF Core dictionary named
'cif_core.dic' version 2.4.1 from 2010-06-29.

Automatic conversion script
Id: cif_fix_values 1646 2011-03-28 12:23:43Z adriana 
;
_cod_database_code 4314395

loop_
_symmetry_equiv_pos_as_xyz
'x, y, z'
'-x, -y, -z'

loop_
_atom_site_label
_atom_site_type_symbol
_atom_site_fract_x
_atom_site_fract_y
_atom_site_fract_z
_atom_site_U_iso_or_equiv
_atom_site_adp_type
_atom_site_occupancy
_atom_site_symmetry_multiplicity
_atom_site_calc_flag
_atom_site_refinement_flags
_atom_site_disorder_assembly
_atom_site_disorder_group
C1 C 0.9692(5) 0.7682(4) 0.4928(3) 0.0422(8) Uani 1 1 d . . .
C2 C 1.1004(5) 0.8457(4) 0.4210(3) 0.0463(9) Uani 1 1 d . . .
C3 C 1.2291(5) 0.8574(5) 0.4788(4) 0.0537(10) Uani 1 1 d . . .
H3 H 1.3155 0.9120 0.4330 0.064 Uiso 1 1 calc R . .
C4 C 1.2304(5) 0.7889(5) 0.6034(4) 0.0537(10) Uani 1 1 d . . .
H4 H 1.3184 0.7950 0.6422 0.064 Uiso 1 1 calc R . .
C5 C 1.0991(5) 0.7112(5) 0.6698(4) 0.0463(9) Uani 1 1 d . . .
H5 H 1.1005 0.6637 0.7540 0.056 Uiso 1 1 calc R . .
C6 C 0.8211(7) 0.7557(6) 0.4376(4) 0.0714(15) Uani 1 1 d . . .
H6A H 0.8773 0.7178 0.3677 0.107 Uiso 1 1 calc R . .
H6B H 0.7411 0.8496 0.4104 0.107 Uiso 1 1 calc R . .
H6C H 0.7500 0.6917 0.4992 0.107 Uiso 1 1 calc R . .
C7 C 1.1060(7) 0.9144(6) 0.2834(4) 0.0681(13) Uani 1 1 d . . .
H7A H 1.1307 0.8406 0.2430 0.102 Uiso 1 1 calc R . .
H7B H 1.2022 0.9666 0.2504 0.102 Uiso 1 1 calc R . .
H7C H 0.9886 0.9799 0.2687 0.102 Uiso 1 1 calc R . .
C8 C 0.9177(5) 0.3651(4) 0.9456(3) 0.0408(8) Uani 1 1 d . . .
C9 C 1.0818(6) 0.2524(6) 0.9932(4) 0.0685(14) Uani 1 1 d . . .
H9A H 1.0429 0.1959 1.0764 0.103 Uiso 1 1 calc R . .
H9B H 1.1734 0.2990 0.9939 0.103 Uiso 1 1 calc R . .
H9C H 1.1340 0.1904 0.9400 0.103 Uiso 1 1 calc R . .
C10 C 0.5312(4) 0.4383(4) 0.7418(3) 0.0394(8) Uani 1 1 d . . .
C11 C 0.4304(5) 0.3730(5) 0.6879(4) 0.0525(10) Uani 1 1 d . . .
H11A H 0.4614 0.2695 0.7213 0.079 Uiso 1 1 calc R . .
H11B H 0.4665 0.3989 0.5988 0.079 Uiso 1 1 calc R . .
H11C H 0.2990 0.4090 0.7091 0.079 Uiso 1 1 calc R . .
C12 C 0.5279(5) 0.8148(4) 0.8183(4) 0.0430(9) Uani 1 1 d . . .
C13 C 0.4092(7) 0.8950(5) 0.9107(5) 0.0742(14) Uani 1 1 d . . .
H13A H 0.4212 0.9934 0.8813 0.111 Uiso 1 1 calc R . .
H13B H 0.4492 0.8490 0.9899 0.111 Uiso 1 1 calc R . .
H13C H 0.2818 0.8937 0.9197 0.111 Uiso 1 1 calc R . .
N1 N 0.9678(4) 0.7017(3) 0.6164(3) 0.0385(7) Uani 1 1 d . . .
O1 O 0.9467(3) 0.4334(3) 0.8312(2) 0.0538(8) Uani 1 1 d . . .
O2 O 0.2311(3) 0.6160(3) 0.9805(2) 0.0471(7) Uani 1 1 d . . .
O3 O 0.6435(4) 0.5110(3) 0.6659(2) 0.0502(7) Uani 1 1 d . . .
O4 O 0.4988(4) 0.4168(3) 0.8565(2) 0.0499(7) Uani 1 1 d . . .
O5 O 0.6040(3) 0.6782(3) 0.8638(2) 0.0430(6) Uani 1 1 d . . .
O6 O 0.5546(5) 0.8745(4) 0.7076(3) 0.0690(9) Uani 1 1 d . . .
Zn1 Zn 0.77679(5) 0.59410(5) 0.73377(3) 0.03894(17) Uani 1 1 d . . .
Zn2 Zn 0.5000 0.5000 1.0000 0.03482(18) Uani 1 2 d S . .

loop_
_atom_site_aniso_label
_atom_site_aniso_U_11
_atom_site_aniso_U_22
_atom_site_aniso_U_33
_atom_site_aniso_U_23
_atom_site_aniso_U_13
_atom_site_aniso_U_12
C1 0.0465(19) 0.052(2) 0.0311(17) -0.0075(16) -0.0057(14) -0.0212(17)
C2 0.0432(18) 0.045(2) 0.0409(19) -0.0082(17) 0.0037(15) -0.0110(16)
C3 0.0397(19) 0.051(3) 0.069(3) -0.018(2) 0.0053(18) -0.0206(17)
C4 0.0388(18) 0.063(3) 0.068(3) -0.026(2) -0.0081(17) -0.0181(18)
C5 0.0406(18) 0.060(3) 0.043(2) -0.0188(19) -0.0093(15) -0.0128(17)
C6 0.079(3) 0.101(4) 0.046(2) -0.003(3) -0.018(2) -0.051(3)
C7 0.074(3) 0.072(3) 0.043(2) 0.002(2) 0.002(2) -0.026(2)
C8 0.0358(16) 0.045(2) 0.0394(18) -0.0069(16) -0.0074(14) -0.0117(15)
C9 0.049(2) 0.072(3) 0.056(3) -0.001(2) -0.0109(19) 0.008(2)
C10 0.0368(16) 0.046(2) 0.0377(18) -0.0153(16) -0.0052(14) -0.0101(15)
C11 0.051(2) 0.068(3) 0.048(2) -0.023(2) -0.0018(17) -0.025(2)
C12 0.0385(17) 0.040(2) 0.056(2) -0.0090(18) -0.0124(16) -0.0182(15)
C13 0.076(3) 0.049(3) 0.092(4) -0.030(3) -0.001(3) -0.006(2)
N1 0.0358(14) 0.0485(19) 0.0331(14) -0.0092(13) -0.0031(11) -0.0181(13)
O1 0.0376(13) 0.0670(19) 0.0393(14) -0.0038(13) -0.0006(11) -0.0057(12)
O2 0.0379(12) 0.0563(17) 0.0361(13) -0.0055(12) -0.0039(10) -0.0063(11)
O3 0.0552(15) 0.0660(19) 0.0370(13) -0.0115(13) -0.0002(11) -0.0353(14)
O4 0.0633(16) 0.0600(18) 0.0367(13) -0.0168(13) -0.0025(12) -0.0311(14)
O5 0.0405(12) 0.0416(15) 0.0386(13) -0.0077(11) 0.0020(10) -0.0099(11)
O6 0.078(2) 0.062(2) 0.0539(18) 0.0082(16) -0.0137(15) -0.0244(16)
Zn1 0.0338(2) 0.0505(3) 0.0304(2) -0.0063(2) -0.00105(16) -0.01696(18)
Zn2 0.0322(3) 0.0404(4) 0.0289(3) -0.0078(2) 0.0004(2) -0.0115(2)

loop_
_atom_type_symbol
_atom_type_description
_atom_type_scat_dispersion_real
_atom_type_scat_dispersion_imag
_atom_type_scat_source
C C 0.0033 0.0016 'International Tables Vol C Tables 4.2.6.8 and 6.1.1.4'
H H 0.0000 0.0000 'International Tables Vol C Tables 4.2.6.8 and 6.1.1.4'
N N 0.0061 0.0033 'International Tables Vol C Tables 4.2.6.8 and 6.1.1.4'
O O 0.0106 0.0060 'International Tables Vol C Tables 4.2.6.8 and 6.1.1.4'
Zn Zn 0.2839 1.4301 'International Tables Vol C Tables 4.2.6.8 and 6.1.1.4'

loop_
_geom_angle_atom_site_label_1
_geom_angle_atom_site_label_2
_geom_angle_atom_site_label_3
_geom_angle
_geom_angle_site_symmetry_1
_geom_angle_site_symmetry_3
_geom_angle_publ_flag
N1 C1 C2 121.6(3) . . ?
N1 C1 C6 117.1(3) . . ?
C2 C1 C6 121.3(3) . . ?
C3 C2 C1 118.3(3) . . ?
C3 C2 C7 120.2(4) . . ?
C1 C2 C7 121.5(4) . . ?
C4 C3 C2 120.5(4) . . ?
C4 C3 H3 119.8 . . ?
C2 C3 H3 119.8 . . ?
C5 C4 C3 118.8(4) . . ?
C5 C4 H4 120.6 . . ?
C3 C4 H4 120.6 . . ?
N1 C5 C4 122.0(4) . . ?
N1 C5 H5 119.0 . . ?
C4 C5 H5 119.0 . . ?
C1 C6 H6A 109.5 . . ?
C1 C6 H6B 109.5 . . ?
H6A C6 H6B 109.5 . . ?
C1 C6 H6C 109.5 . . ?
H6A C6 H6C 109.5 . . ?
H6B C6 H6C 109.5 . . ?
C2 C7 H7A 109.5 . . ?
C2 C7 H7B 109.5 . . ?
H7A C7 H7B 109.5 . . ?
C2 C7 H7C 109.5 . . ?
H7A C7 H7C 109.5 . . ?
H7B C7 H7C 109.5 . . ?
O2 C8 O1 126.1(3) 2_667 . ?
O2 C8 C9 118.8(3) 2_667 . ?
O1 C8 C9 115.1(3) . . ?
C8 C9 H9A 109.5 . . ?
C8 C9 H9B 109.5 . . ?
H9A C9 H9B 109.5 . . ?
C8 C9 H9C 109.5 . . ?
H9A C9 H9C 109.5 . . ?
H9B C9 H9C 109.5 . . ?
O4 C10 O3 125.0(3) . . ?
O4 C10 C11 118.0(3) . . ?
O3 C10 C11 117.0(3) . . ?
C10 C11 H11A 109.5 . . ?
C10 C11 H11B 109.5 . . ?
H11A C11 H11B 109.5 . . ?
C10 C11 H11C 109.5 . . ?
H11A C11 H11C 109.5 . . ?
H11B C11 H11C 109.5 . . ?
O6 C12 O5 121.3(4) . . ?
O6 C12 C13 121.8(4) . . ?
O5 C12 C13 116.8(4) . . ?
C12 C13 H13A 109.4 . . ?
C12 C13 H13B 109.5 . . ?
H13A C13 H13B 109.5 . . ?
C12 C13 H13C 109.5 . . ?
H13A C13 H13C 109.5 . . ?
H13B C13 H13C 109.5 . . ?
C5 N1 C1 118.8(3) . . ?
C5 N1 Zn1 115.5(2) . . ?
C1 N1 Zn1 125.7(2) . . ?
C8 O1 Zn1 128.5(2) . . ?
C8 O2 Zn2 134.4(2) 2_667 . ?
C10 O3 Zn1 117.6(2) . . ?
C10 O4 Zn2 144.0(3) . . ?
C12 O5 Zn1 112.0(2) . . ?
C12 O5 Zn2 133.3(2) . . ?
Zn1 O5 Zn2 104.91(12) . . ?
O3 Zn1 O1 107.42(13) . . ?
O3 Zn1 O5 109.22(12) . . ?
O1 Zn1 O5 102.10(11) . . ?
O3 Zn1 N1 118.78(12) . . ?
O1 Zn1 N1 97.74(12) . . ?
O5 Zn1 N1 118.70(13) . . ?
O2 Zn2 O2 180.000(1) 2_667 . ?
O2 Zn2 O4 92.82(11) 2_667 . ?
O2 Zn2 O4 87.18(11) . . ?
O2 Zn2 O4 87.18(11) 2_667 2_667 ?
O2 Zn2 O4 92.82(11) . 2_667 ?
O4 Zn2 O4 180.000(1) . 2_667 ?
O2 Zn2 O5 89.92(10) 2_667 2_667 ?
O2 Zn2 O5 90.08(10) . 2_667 ?
O4 Zn2 O5 89.80(11) . 2_667 ?
O4 Zn2 O5 90.20(11) 2_667 2_667 ?
O2 Zn2 O5 90.08(10) 2_667 . ?
O2 Zn2 O5 89.92(10) . . ?
O4 Zn2 O5 90.20(11) . . ?
O4 Zn2 O5 89.80(11) 2_667 . ?
O5 Zn2 O5 180.00(11) 2_667 . ?

loop_
_geom_bond_atom_site_label_1
_geom_bond_atom_site_label_2
_geom_bond_distance
_geom_bond_site_symmetry_2
_geom_bond_publ_flag
C1 N1 1.357(4) . ?
C1 C2 1.385(5) . ?
C1 C6 1.496(5) . ?
C2 C3 1.381(6) . ?
C2 C7 1.502(6) . ?
C3 C4 1.373(6) . ?
C3 H3 0.9300 . ?
C4 C5 1.374(5) . ?
C4 H4 0.9300 . ?
C5 N1 1.353(4) . ?
C5 H5 0.9300 . ?
C6 H6A 0.9600 . ?
C6 H6B 0.9600 . ?
C6 H6C 0.9600 . ?
C7 H7A 0.9600 . ?
C7 H7B 0.9600 . ?
C7 H7C 0.9600 . ?
C8 O2 1.245(4) 2_667 ?
C8 O1 1.265(4) . ?
C8 C9 1.502(5) . ?
C9 H9A 0.9600 . ?
C9 H9B 0.9600 . ?
C9 H9C 0.9600 . ?
C10 O4 1.241(4) . ?
C10 O3 1.267(4) . ?
C10 C11 1.507(5) . ?
C11 H11A 0.9600 . ?
C11 H11B 0.9600 . ?
C11 H11C 0.9600 . ?
C12 O6 1.209(5) . ?
C12 O5 1.303(4) . ?
C12 C13 1.511(6) . ?
C13 H13A 0.9600 . ?
C13 H13B 0.9600 . ?
C13 H13C 0.9600 . ?
N1 Zn1 2.025(3) . ?
O1 Zn1 1.961(3) . ?
O2 C8 1.245(4) 2_667 ?
O2 Zn2 2.070(3) . ?
O3 Zn1 1.940(3) . ?
O4 Zn2 2.110(3) . ?
O5 Zn1 1.980(3) . ?
O5 Zn2 2.156(3) . ?
Zn2 O2 2.070(3) 2_667 ?
Zn2 O4 2.110(3) 2_667 ?
Zn2 O5 2.156(3) 2_667 ?

loop_
_geom_torsion_atom_site_label_1
_geom_torsion_atom_site_label_2
_geom_torsion_atom_site_label_3
_geom_torsion_atom_site_label_4
_geom_torsion
_geom_torsion_site_symmetry_1
_geom_torsion_site_symmetry_2
_geom_torsion_site_symmetry_3
_geom_torsion_site_symmetry_4
_geom_torsion_publ_flag
N1 C1 C2 C3 -1.6(6) . . . . ?
C6 C1 C2 C3 177.6(4) . . . . ?
N1 C1 C2 C7 177.7(4) . . . . ?
C6 C1 C2 C7 -3.1(6) . . . . ?
C1 C2 C3 C4 2.4(6) . . . . ?
C7 C2 C3 C4 -176.8(4) . . . . ?
C2 C3 C4 C5 -1.3(6) . . . . ?
C3 C4 C5 N1 -0.8(6) . . . . ?
C4 C5 N1 C1 1.6(6) . . . . ?
C4 C5 N1 Zn1 -175.7(3) . . . . ?
C2 C1 N1 C5 -0.4(6) . . . . ?
C6 C1 N1 C5 -179.7(4) . . . . ?
C2 C1 N1 Zn1 176.6(3) . . . . ?
C6 C1 N1 Zn1 -2.6(6) . . . . ?
O2 C8 O1 Zn1 2.8(6) 2_667 . . . ?
C9 C8 O1 Zn1 -176.7(3) . . . . ?
O4 C10 O3 Zn1 0.4(5) . . . . ?
C11 C10 O3 Zn1 -179.3(3) . . . . ?
O3 C10 O4 Zn2 25.7(7) . . . . ?
C11 C10 O4 Zn2 -154.6(3) . . . . ?
O6 C12 O5 Zn1 4.9(4) . . . . ?
C13 C12 O5 Zn1 -173.6(3) . . . . ?
O6 C12 O5 Zn2 -134.7(3) . . . . ?
C13 C12 O5 Zn2 46.8(5) . . . . ?
C10 O3 Zn1 O1 67.2(3) . . . . ?
C10 O3 Zn1 O5 -42.8(3) . . . . ?
C10 O3 Zn1 N1 176.7(2) . . . . ?
C8 O1 Zn1 O3 -90.3(4) . . . . ?
C8 O1 Zn1 O5 24.5(4) . . . . ?
C8 O1 Zn1 N1 146.2(3) . . . . ?
C12 O5 Zn1 O3 -92.0(2) . . . . ?
Zn2 O5 Zn1 O3 58.78(14) . . . . ?
C12 O5 Zn1 O1 154.5(2) . . . . ?
Zn2 O5 Zn1 O1 -54.74(13) . . . . ?
C12 O5 Zn1 N1 48.5(3) . . . . ?
Zn2 O5 Zn1 N1 -160.67(11) . . . . ?
C5 N1 Zn1 O3 -157.2(3) . . . . ?
C1 N1 Zn1 O3 25.7(4) . . . . ?
C5 N1 Zn1 O1 -42.4(3) . . . . ?
C1 N1 Zn1 O1 140.5(3) . . . . ?
C5 N1 Zn1 O5 66.0(3) . . . . ?
C1 N1 Zn1 O5 -111.1(3) . . . . ?
C8 O2 Zn2 O4 131.6(4) 2_667 . . . ?
C8 O2 Zn2 O4 -48.4(4) 2_667 . . 2_667 ?
C8 O2 Zn2 O5 41.8(4) 2_667 . . 2_667 ?
C8 O2 Zn2 O5 -138.2(4) 2_667 . . . ?
C10 O4 Zn2 O2 -91.4(4) . . . 2_667 ?
C10 O4 Zn2 O2 88.6(4) . . . . ?
C10 O4 Zn2 O5 -1.4(4) . . . . ?
C12 O5 Zn2 O2 -162.4(3) . . . 2_667 ?
Zn1 O5 Zn2 O2 56.09(12) . . . 2_667 ?
C12 O5 Zn2 O2 17.6(3) . . . . ?
Zn1 O5 Zn2 O2 -123.91(12) . . . . ?
C12 O5 Zn2 O4 104.8(3) . . . . ?
Zn1 O5 Zn2 O4 -36.73(12) . . . . ?
C12 O5 Zn2 O4 -75.2(3) . . . 2_667 ?
Zn1 O5 Zn2 O4 143.27(12) . . . 2_667 ?
